data_7011204
loop_
_publ_author_name
'Niu, Yun-Yin'
'Chen, Tian-Niu'
'Liu, Shi-Xiong'
'Song, Ying-Lin'
'Wang, Yu-Xiao'
'Xue, Zi-Ling'
'Xin, Xin-Quan'

_publ_section_title
;
 Reactivity of the [MoS4Cu6Br8]4-- anion toward polyarylphosphorus
 ligands: synthesis, characterization and nonlinear optical properties
 of [MoS4(Cudppf)2]&#x00B7;2DMF&#x00B7;CH3CN and [MoS4Cu2(Ph2PPy)4]
;
_journal_issue 9
_journal_name_full 'Journal of the Chemical Society, Dalton Transactions'
_journal_page_first 1980
_journal_paper_doi 10.1039/b109103d
_journal_year 2002
_chemical_formula_moiety 'C76 H73 Cu2 Fe2 Mo N3 O2 P4 S4'
_chemical_formula_sum 'C76 H73 Cu2 Fe2 Mo N3 O2 P4 S4'
_chemical_formula_weight 1647.21
_chemical_name_systematic
; 
? 
;
_space_group_IT_number 14
_symmetry_cell_setting monoclinic
_symmetry_space_group_name_Hall '-P 2yn'
_symmetry_space_group_name_H-M 'P 1 21/n 1'
_atom_sites_solution_hydrogens geom
_atom_sites_solution_primary direct
_atom_sites_solution_secondary difmap
_audit_creation_method SHELXL-97
_cell_angle_alpha 90.00
_cell_angle_beta 97.6030(10)
_cell_angle_gamma 90.00
_cell_formula_units_Z 4
_cell_length_a 13.1267(8)
_cell_length_b 38.040(2)
_cell_length_c 15.2661(9)
_cell_measurement_temperature 173(2)
_cell_volume 7556.0(8)
_computing_cell_refinement 'Saintpl V6.02a'
_computing_data_collection 'SMART V5.054'
_computing_data_reduction 'Saintpl V6.02a'
_computing_molecular_graphics 'SHELXL V5.01'
_computing_publication_material 'SHELXL V5.01'
_computing_structure_refinement 'SHELXL-97 (Sheldrick, 1997)'
_computing_structure_solution 'SHELXS-97 (Sheldrick, 1990)'
_diffrn_ambient_temperature 173(2)
_diffrn_measured_fraction_theta_full 1.000
_diffrn_measured_fraction_theta_max 1.000
_diffrn_measurement_device_type
;
Bruker Axs Smart CCD-1000 diffractometer
;
_diffrn_measurement_method 'w/ and f/ scans'
_diffrn_radiation_monochromator graphite
_diffrn_radiation_source 'fine-focus sealed tube'
_diffrn_radiation_type MoK\a
_diffrn_radiation_wavelength 0.71073
_diffrn_reflns_av_R_equivalents 0.0658
_diffrn_reflns_av_sigmaI/netI 0.0525
_diffrn_reflns_limit_h_max 15
_diffrn_reflns_limit_h_min -15
_diffrn_reflns_limit_k_max 45
_diffrn_reflns_limit_k_min -45
_diffrn_reflns_limit_l_max 18
_diffrn_reflns_limit_l_min -18
_diffrn_reflns_number 67436
_diffrn_reflns_theta_full 25.00
_diffrn_reflns_theta_max 25.00
_diffrn_reflns_theta_min 1.07
_exptl_absorpt_coefficient_mu 1.331
_exptl_absorpt_correction_T_max 0.7860
_exptl_absorpt_correction_T_min 0.6753
_exptl_absorpt_correction_type multi-scan
_exptl_absorpt_process_details 'SADABS V2.03'
_exptl_crystal_colour orange-red
_exptl_crystal_density_diffrn 1.448
_exptl_crystal_density_method 'not measured'
_exptl_crystal_description fragment
_exptl_crystal_F_000 3368
_exptl_crystal_size_max 0.32
_exptl_crystal_size_mid 0.24
_exptl_crystal_size_min 0.19
_refine_diff_density_max 1.345
_refine_diff_density_min -0.819
_refine_diff_density_rms 0.139
_refine_ls_extinction_method none
_refine_ls_goodness_of_fit_ref 1.084
_refine_ls_hydrogen_treatment mixed
_refine_ls_matrix_type full
_refine_ls_number_parameters 844
_refine_ls_number_reflns 13300
_refine_ls_number_restraints 0
_refine_ls_restrained_S_all 1.084
_refine_ls_R_factor_all 0.0949
_refine_ls_R_factor_gt 0.0567
_refine_ls_shift/su_max 4.415
_refine_ls_shift/su_mean 0.101
_refine_ls_structure_factor_coef Fsqd
_refine_ls_weighting_details 'calc w=1/[\s^2^(Fo^2^)+(0.1220P)^2^+0.0000P] where P=(Fo^2^+2Fc^2^)/3'
_refine_ls_weighting_scheme calc
_refine_ls_wR_factor_gt 0.1682
_refine_ls_wR_factor_ref 0.1922
_reflns_number_gt 9154
_reflns_number_total 13300
_reflns_threshold_expression >2sigma(I)
_cod_data_source_file b109103d.txt
_cod_data_source_block '[MoS4(Cudppf)2]_DMF&#x00B7;CH3CN'
_cod_depositor_comments
;
The following automatic conversions were performed:
'_symmetry_cell_setting' value 'Monoclinic' changed to 'monoclinic'
according to '/home/saulius/struct/CIF-dictionaries/cif_core.dic'
dictionary named 'cif_core.dic' version 2.4.1 from
2010-06-29.

'_exptl_absorpt_correction_type' value 'Multi-scan' changed
to 'multi-scan' according to
'/home/saulius/struct/CIF-dictionaries/cif_core.dic' dictionary named
'cif_core.dic' version 2.4.1 from 2010-06-29.

Automatic conversion script
Id: cif_fix_enum 1527 2010-12-29 10:47:43Z saulius 
;
_cod_original_sg_symbol_H-M P2(1)/c
_cod_database_code 7011204

loop_
_symmetry_equiv_pos_as_xyz
'x, y, z'
'-x+1/2, y+1/2, -z+1/2'
'-x, -y, -z'
'x-1/2, -y-1/2, z-1/2'

loop_
_atom_site_label
_atom_site_type_symbol
_atom_site_fract_x
_atom_site_fract_y
_atom_site_fract_z
_atom_site_U_iso_or_equiv
_atom_site_adp_type
_atom_site_occupancy
_atom_site_symmetry_multiplicity
_atom_site_calc_flag
_atom_site_refinement_flags
_atom_site_disorder_assembly
_atom_site_disorder_group
C78 C 0.4988(13) 0.9081(5) 0.1220(11) 0.063(4) Uiso 0.50 1 d P A 2
H78A H 0.4830 0.8884 0.1594 0.095 Uiso 0.50 1 calc PR A 2
H78B H 0.4368 0.9222 0.1059 0.095 Uiso 0.50 1 calc PR A 2
H78C H 0.5526 0.9227 0.1545 0.095 Uiso 0.50 1 calc PR A 2
C13 C 0.5636(7) 0.3058(2) 0.2221(6) 0.070(3) Uani 1 1 d . . .
H13 H 0.5945 0.3177 0.1775 0.084 Uiso 1 1 calc R . .
Mo1 Mo 0.40559(4) 0.137709(12) 0.36804(3) 0.02605(15) Uani 1 1 d . . .
Cu1 Cu 0.53532(5) 0.185544(18) 0.46093(5) 0.02692(19) Uani 1 1 d . . .
Cu2 Cu 0.29356(5) 0.084282(18) 0.27987(5) 0.0310(2) Uani 1 1 d . . .
Fe1 Fe 0.70079(6) 0.26272(2) 0.60152(6) 0.0277(2) Uani 1 1 d . . .
Fe2 Fe 0.14328(8) -0.00032(3) 0.16149(7) 0.0521(3) Uani 1 1 d . . .
P1 P 0.63679(11) 0.22536(4) 0.39972(10) 0.0265(3) Uani 1 1 d . . .
P2 P 0.56110(11) 0.18901(4) 0.61249(10) 0.0267(3) Uani 1 1 d . . .
S1 S 0.36191(11) 0.18991(4) 0.41310(11) 0.0352(4) Uani 1 1 d . . .
S2 S 0.57187(11) 0.13114(4) 0.40794(11) 0.0323(4) Uani 1 1 d . . .
S3 S 0.32221(12) 0.09599(4) 0.42882(10) 0.0334(4) Uani 1 1 d . . .
S4 S 0.36957(13) 0.13250(4) 0.22402(10) 0.0363(4) Uani 1 1 d . . .
P4 P 0.37440(13) 0.03290(4) 0.24430(11) 0.0339(4) Uani 1 1 d . . .
P3 P 0.12001(13) 0.08249(4) 0.23727(12) 0.0405(4) Uani 1 1 d . . .
C1 C 0.5940(4) 0.23289(15) 0.6513(4) 0.0280(13) Uani 1 1 d . . .
C64 C 0.2983(5) 0.00682(16) 0.1611(4) 0.0402(16) Uani 1 1 d . . .
C5 C 0.6688(5) 0.24514(17) 0.7215(4) 0.0327(14) Uani 1 1 d . . .
H5 H 0.715(5) 0.2299(17) 0.763(4) 0.039 Uiso 1 1 calc . . .
C6 C 0.7276(4) 0.24842(15) 0.4776(4) 0.0270(13) Uani 1 1 d . . .
C2 C 0.5476(5) 0.26353(15) 0.6084(4) 0.0315(13) Uani 1 1 d . . .
H2 H 0.492(5) 0.2637(16) 0.557(4) 0.038 Uiso 1 1 calc . . .
C3 C 0.5950(5) 0.29367(17) 0.6516(5) 0.0398(16) Uani 1 1 d . . .
H3 H 0.579(5) 0.3187(19) 0.635(4) 0.048 Uiso 1 1 calc . . .
C9 C 0.8556(5) 0.2572(2) 0.5967(5) 0.0420(16) Uani 1 1 d . . .
H9 H 0.910(5) 0.2531(18) 0.648(5) 0.050 Uiso 1 1 calc . . .
C8 C 0.8201(5) 0.29075(19) 0.5626(4) 0.0419(17) Uani 1 1 d . . .
H8 H 0.845(5) 0.3141(19) 0.587(5) 0.050 Uiso 1 1 calc . . .
C60 C 0.1053(5) 0.0101(2) 0.2838(6) 0.055(2) Uani 1 1 d . . .
H60 H 0.155(6) 0.012(2) 0.339(5) 0.066 Uiso 1 1 calc . . .
C10 C 0.7993(5) 0.23103(18) 0.5456(4) 0.0356(15) Uani 1 1 d . . .
H10 H 0.807(5) 0.2051(19) 0.554(4) 0.043 Uiso 1 1 calc . . .
C63 C 0.0026(6) 0.0229(2) 0.1562(8) 0.084(4) Uani 1 1 d . . .
H63 H -0.035(8) 0.036(3) 0.104(7) 0.101 Uiso 1 1 calc . . .
C4 C 0.6697(5) 0.28254(19) 0.7203(4) 0.0413(16) Uani 1 1 d . . .
H4 H 0.716(5) 0.2981(19) 0.761(5) 0.050 Uiso 1 1 calc . . .
C65 C 0.2737(6) -0.02983(18) 0.1604(5) 0.0503(19) Uani 1 1 d . . .
H65 H 0.301(6) -0.047(2) 0.206(5) 0.060 Uiso 1 1 calc . . .
C7 C 0.7422(5) 0.28552(17) 0.4912(4) 0.0359(14) Uani 1 1 d . . .
H7 H 0.703(5) 0.3045(18) 0.456(4) 0.043 Uiso 1 1 calc . . .
C59 C 0.0723(5) 0.03808(18) 0.2243(6) 0.054(2) Uani 1 1 d . . .
C66 C 0.2046(8) -0.0370(2) 0.0856(6) 0.075(3) Uani 1 1 d . . .
H66 H 0.174(7) -0.061(3) 0.069(6) 0.090 Uiso 1 1 calc . . .
C62 C -0.0051(7) -0.0133(2) 0.1750(9) 0.095(4) Uani 1 1 d . . .
H62 H -0.048(8) -0.031(3) 0.138(7) 0.114 Uiso 1 1 calc . . .
C68 C 0.2423(7) 0.0218(2) 0.0834(5) 0.059(2) Uani 1 1 d . . .
H68 H 0.243(6) 0.047(2) 0.065(5) 0.071 Uiso 1 1 calc . . .
C29 C 0.6611(4) 0.15987(16) 0.6697(4) 0.0342(14) Uani 1 1 d . . .
C11 C 0.5711(5) 0.26108(15) 0.3357(4) 0.0328(14) Uani 1 1 d . . .
C34 C 0.7195(5) 0.13978(17) 0.6189(5) 0.0419(16) Uani 1 1 d . . .
H34 H 0.7126 0.1430 0.5567 0.050 Uiso 1 1 calc R . .
C23 C 0.4528(4) 0.17770(15) 0.6704(4) 0.0317(14) Uani 1 1 d . . .
C16 C 0.4756(5) 0.27187(17) 0.3520(5) 0.0446(17) Uani 1 1 d . . .
H16 H 0.4435 0.2601 0.3959 0.053 Uiso 1 1 calc R . .
C17 C 0.7196(5) 0.20771(16) 0.3223(4) 0.0372(15) Uani 1 1 d . . .
C58 C 0.3634(5) 0.00183(18) 0.4079(5) 0.0423(16) Uani 1 1 d . . .
H58 H 0.3200 0.0210 0.4183 0.051 Uiso 1 1 calc R . .
C41 C 0.0682(6) 0.10239(16) 0.1321(5) 0.0445(18) Uani 1 1 d . . .
C28 C 0.4336(5) 0.19452(19) 0.7465(5) 0.0438(17) Uani 1 1 d . . .
H28 H 0.4733 0.2144 0.7676 0.053 Uiso 1 1 calc R . .
C18 C 0.8218(5) 0.21636(19) 0.3261(5) 0.0459(17) Uani 1 1 d . . .
H18 H 0.8518 0.2312 0.3725 0.055 Uiso 1 1 calc R . .
C53 C 0.4077(5) 0.00016(16) 0.3296(4) 0.0377(15) Uani 1 1 d . . .
C47 C 0.4964(5) 0.03855(18) 0.1993(5) 0.0452(17) Uani 1 1 d . . .
C24 C 0.3930(5) 0.14940(17) 0.6393(5) 0.0409(16) Uani 1 1 d . . .
H24 H 0.4052 0.1381 0.5861 0.049 Uiso 1 1 calc R . .
C33 C 0.7883(6) 0.11481(19) 0.6594(6) 0.054(2) Uani 1 1 d . . .
H33 H 0.8273 0.1007 0.6246 0.065 Uiso 1 1 calc R . .
C35 C 0.0409(5) 0.1014(2) 0.3156(5) 0.0505(19) Uani 1 1 d . . .
C30 C 0.6711(5) 0.15519(18) 0.7604(5) 0.0422(16) Uani 1 1 d . . .
H30 H 0.6308 0.1687 0.7952 0.051 Uiso 1 1 calc R . .
C25 C 0.3144(6) 0.1370(2) 0.6851(6) 0.064(2) Uani 1 1 d . . .
H25 H 0.2729 0.1176 0.6634 0.077 Uiso 1 1 calc R . .
C12 C 0.6148(6) 0.2777(2) 0.2693(5) 0.057(2) Uani 1 1 d . . .
H12 H 0.6798 0.2702 0.2554 0.068 Uiso 1 1 calc R . .
C46 C 0.1364(7) 0.10949(19) 0.0707(5) 0.061(2) Uani 1 1 d . . .
H46 H 0.2081 0.1054 0.0850 0.074 Uiso 1 1 calc R . .
C42 C -0.0360(6) 0.10858(18) 0.1088(5) 0.056(2) Uani 1 1 d . . .
H42 H -0.0820 0.1032 0.1500 0.067 Uiso 1 1 calc R . .
C31 C 0.7411(6) 0.1304(2) 0.8003(5) 0.053(2) Uani 1 1 d . . .
H31 H 0.7483 0.1271 0.8625 0.064 Uiso 1 1 calc R . .
C32 C 0.7995(6) 0.1106(2) 0.7501(6) 0.059(2) Uani 1 1 d . . .
H32 H 0.8476 0.0941 0.7779 0.071 Uiso 1 1 calc R . .
C52 C 0.5682(5) 0.06142(19) 0.2413(5) 0.0512(19) Uani 1 1 d . . .
H52 H 0.5527 0.0739 0.2918 0.061 Uiso 1 1 calc R . .
C57 C 0.3832(6) -0.0248(2) 0.4710(5) 0.056(2) Uani 1 1 d . . .
H57 H 0.3518 -0.0243 0.5235 0.067 Uiso 1 1 calc R . .
C22 C 0.6769(7) 0.1843(2) 0.2584(5) 0.059(2) Uani 1 1 d . . .
H22 H 0.6071 0.1774 0.2560 0.071 Uiso 1 1 calc R . .
C19 C 0.8818(7) 0.2045(2) 0.2659(5) 0.058(2) Uani 1 1 d . . .
H19 H 0.9512 0.2120 0.2680 0.069 Uiso 1 1 calc R . .
C15 C 0.4248(6) 0.29949(19) 0.3060(6) 0.058(2) Uani 1 1 d . . .
H15 H 0.3596 0.3069 0.3197 0.070 Uiso 1 1 calc R . .
C51 C 0.6608(6) 0.0666(2) 0.2122(6) 0.070(3) Uani 1 1 d . . .
H51 H 0.7087 0.0826 0.2426 0.084 Uiso 1 1 calc R . .
C36 C 0.0733(6) 0.1322(2) 0.3577(6) 0.059(2) Uani 1 1 d . . .
H36 H 0.1357 0.1428 0.3461 0.071 Uiso 1 1 calc R . .
C56 C 0.4482(7) -0.0519(2) 0.4565(7) 0.068(3) Uani 1 1 d . . .
H56 H 0.4618 -0.0699 0.4995 0.082 Uiso 1 1 calc R . .
C44 C -0.0088(10) 0.1288(2) -0.0325(7) 0.086(4) Uani 1 1 d . . .
H44 H -0.0354 0.1377 -0.0891 0.103 Uiso 1 1 calc R . .
C45 C 0.0955(8) 0.1228(2) -0.0129(6) 0.070(3) Uani 1 1 d . . .
H45 H 0.1398 0.1276 -0.0558 0.083 Uiso 1 1 calc R . .
C54 C 0.4751(7) -0.0274(2) 0.3181(6) 0.062(2) Uani 1 1 d . . .
H54 H 0.5084 -0.0284 0.2666 0.074 Uiso 1 1 calc R . .
C26 C 0.2987(7) 0.1539(2) 0.7633(6) 0.066(2) Uani 1 1 d . . .
H26 H 0.2473 0.1455 0.7964 0.080 Uiso 1 1 calc R . .
C20 C 0.8400(7) 0.1819(2) 0.2038(7) 0.070(3) Uani 1 1 d . . .
H20 H 0.8819 0.1731 0.1627 0.084 Uiso 1 1 calc R . .
C43 C -0.0748(8) 0.1222(2) 0.0283(7) 0.068(3) Uani 1 1 d . . .
H43 H -0.1461 0.1271 0.0147 0.081 Uiso 1 1 calc R . .
C61 C 0.0565(6) -0.0209(2) 0.2511(7) 0.068(3) Uani 1 1 d . . .
H61 H 0.066(7) -0.045(2) 0.279(6) 0.082 Uiso 1 1 calc . . .
C27 C 0.3558(7) 0.1823(2) 0.7925(6) 0.061(2) Uani 1 1 d . . .
H27 H 0.3427 0.1939 0.8449 0.073 Uiso 1 1 calc R . .
C37 C 0.0151(8) 0.1479(3) 0.4173(7) 0.081(3) Uani 1 1 d . . .
H37 H 0.0383 0.1692 0.4460 0.097 Uiso 1 1 calc R . .
C14 C 0.4682(7) 0.3160(2) 0.2412(6) 0.066(2) Uani 1 1 d . . .
H14 H 0.4327 0.3346 0.2089 0.079 Uiso 1 1 calc R . .
C55 C 0.4929(7) -0.0531(2) 0.3821(7) 0.069(3) Uani 1 1 d . . .
H55 H 0.5375 -0.0721 0.3734 0.083 Uiso 1 1 calc R . .
C40 C -0.0509(7) 0.0872(3) 0.3361(6) 0.071(3) Uani 1 1 d . . .
H40 H -0.0757 0.0660 0.3080 0.085 Uiso 1 1 calc R . .
C50 C 0.6859(7) 0.0488(3) 0.1389(7) 0.086(3) Uani 1 1 d . . .
H50 H 0.7494 0.0529 0.1171 0.103 Uiso 1 1 calc R . .
C67 C 0.1830(9) -0.0057(3) 0.0372(6) 0.089(4) Uani 1 1 d . . .
H67 H 0.136(8) -0.003(3) -0.020(7) 0.107 Uiso 1 1 calc . . .
C48 C 0.5211(8) 0.0205(3) 0.1260(6) 0.091(4) Uani 1 1 d . . .
H48 H 0.4724 0.0050 0.0948 0.109 Uiso 1 1 calc R . .
C39 C -0.1064(8) 0.1026(4) 0.3950(8) 0.092(4) Uani 1 1 d . . .
H39 H -0.1680 0.0920 0.4083 0.111 Uiso 1 1 calc R . .
C38 C -0.0734(10) 0.1333(4) 0.4344(8) 0.097(4) Uani 1 1 d . . .
H38 H -0.1129 0.1444 0.4743 0.117 Uiso 1 1 calc R . .
C49 C 0.6158(10) 0.0249(4) 0.0986(8) 0.124(5) Uani 1 1 d . . .
H49 H 0.6333 0.0112 0.0507 0.148 Uiso 1 1 calc R . .
C21 C 0.7381(8) 0.1709(2) 0.1968(6) 0.076(3) Uani 1 1 d . . .
H21 H 0.7107 0.1548 0.1521 0.091 Uiso 1 1 calc R . .
N1 N 0.1539(9) 0.0592(3) 0.6590(8) 0.119(3) Uiso 1 1 d . . .
C74 C 0.2499(9) 0.2836(3) 0.4857(8) 0.092(3) Uiso 1 1 d . . .
H74 H 0.3226 0.2842 0.4884 0.110 Uiso 1 1 calc R . .
N2 N 0.1900(14) 0.2577(5) 0.5179(12) 0.176(6) Uiso 1 1 d . . .
C69 C 0.0982(15) 0.0634(5) 0.5689(13) 0.181(7) Uiso 1 1 d . . .
H69A H 0.0286 0.0720 0.5726 0.272 Uiso 1 1 calc R . .
H69B H 0.0946 0.0407 0.5384 0.272 Uiso 1 1 calc R . .
H69C H 0.1347 0.0804 0.5360 0.272 Uiso 1 1 calc R . .
O2 O 0.1881(13) 0.3052(5) 0.4531(11) 0.237(7) Uiso 1 1 d . . .
C71 C 0.2076(17) 0.0287(6) 0.6534(15) 0.212(9) Uiso 1 1 d . . .
H71A H 0.2165 0.0170 0.7110 0.319 Uiso 1 1 calc R . .
H71B H 0.2752 0.0341 0.6360 0.319 Uiso 1 1 calc R . .
H71C H 0.1697 0.0133 0.6092 0.319 Uiso 1 1 calc R . .
C70 C 0.143(3) 0.0714(12) 0.739(3) 0.38(2) Uiso 1 1 d . . .
H70 H 0.1793 0.0638 0.7935 0.460 Uiso 1 1 calc R . .
C72 C 0.0847(16) 0.2640(6) 0.4743(14) 0.203(9) Uiso 1 1 d . . .
H72A H 0.0796 0.2569 0.4122 0.304 Uiso 1 1 calc R . .
H72B H 0.0682 0.2890 0.4778 0.304 Uiso 1 1 calc R . .
H72C H 0.0363 0.2502 0.5039 0.304 Uiso 1 1 calc R . .
O1 O 0.0673(19) 0.0973(7) 0.7283(16) 0.333(11) Uiso 1 1 d . . .
C73 C 0.213(2) 0.2307(9) 0.561(2) 0.320(17) Uiso 1 1 d . . .
H73A H 0.2684 0.2184 0.5359 0.481 Uiso 1 1 calc R . .
H73B H 0.1529 0.2153 0.5578 0.481 Uiso 1 1 calc R . .
H73C H 0.2364 0.2368 0.6225 0.481 Uiso 1 1 calc R . .
N4 N 0.6521(15) 0.9151(6) 0.0575(13) 0.234(8) Uiso 1 1 d . . .
C75 C 0.5955(16) 0.8924(5) 0.0064(14) 0.076(5) Uiso 0.50 1 d P B 1
C76 C 0.453(2) 0.8856(8) 0.0233(19) 0.125(9) Uiso 0.50 1 d P B 1
H76A H 0.4429 0.8937 0.0823 0.187 Uiso 0.50 1 calc PR B 1
H76B H 0.4361 0.8605 0.0175 0.187 Uiso 0.50 1 calc PR B 1
H76C H 0.4089 0.8989 -0.0215 0.187 Uiso 0.50 1 calc PR B 1
C77 C 0.531(2) 0.8960(6) 0.0510(16) 0.093(7) Uiso 0.50 1 d P A 2

loop_
_atom_site_aniso_label
_atom_site_aniso_U_11
_atom_site_aniso_U_22
_atom_site_aniso_U_33
_atom_site_aniso_U_23
_atom_site_aniso_U_13
_atom_site_aniso_U_12
C13 0.075(6) 0.066(6) 0.067(6) 0.033(5) 0.000(5) 0.013(5)
Mo1 0.0293(3) 0.0184(3) 0.0275(3) 0.0008(2) -0.0072(2) -0.00283(19)
Cu1 0.0284(4) 0.0225(4) 0.0284(4) -0.0039(3) -0.0019(3) -0.0028(3)
Cu2 0.0344(4) 0.0226(4) 0.0320(4) 0.0029(3) -0.0102(3) -0.0059(3)
Fe1 0.0286(4) 0.0254(5) 0.0284(5) -0.0047(4) 0.0013(3) -0.0055(3)
Fe2 0.0579(7) 0.0270(5) 0.0609(7) 0.0119(5) -0.0315(5) -0.0172(4)
P1 0.0295(8) 0.0239(8) 0.0254(8) -0.0033(6) 0.0007(6) -0.0009(6)
P2 0.0292(8) 0.0231(8) 0.0269(8) -0.0011(6) 0.0003(6) -0.0030(6)
S1 0.0311(8) 0.0238(8) 0.0480(10) -0.0027(7) -0.0052(7) 0.0011(6)
S2 0.0307(8) 0.0256(8) 0.0380(9) -0.0059(6) -0.0047(7) 0.0022(6)
S3 0.0403(9) 0.0277(8) 0.0299(8) 0.0049(6) -0.0033(7) -0.0059(6)
S4 0.0487(10) 0.0279(8) 0.0291(8) 0.0063(6) -0.0059(7) -0.0113(7)
P4 0.0439(10) 0.0223(8) 0.0322(9) -0.0011(7) -0.0076(7) -0.0043(7)
P3 0.0367(9) 0.0300(9) 0.0482(11) 0.0111(8) -0.0192(8) -0.0064(7)
C1 0.028(3) 0.028(3) 0.029(3) -0.003(2) 0.005(2) -0.004(2)
C64 0.063(4) 0.021(3) 0.033(4) -0.002(3) -0.008(3) -0.014(3)
C5 0.038(3) 0.037(4) 0.022(3) -0.002(3) -0.001(3) -0.008(3)
C6 0.027(3) 0.023(3) 0.031(3) -0.004(2) 0.004(2) -0.005(2)
C2 0.035(3) 0.027(3) 0.032(4) 0.000(3) 0.002(3) -0.004(3)
C3 0.049(4) 0.023(3) 0.050(4) -0.011(3) 0.017(3) -0.002(3)
C9 0.029(3) 0.058(5) 0.037(4) -0.008(3) -0.003(3) -0.011(3)
C8 0.048(4) 0.041(4) 0.037(4) -0.013(3) 0.009(3) -0.018(3)
C60 0.035(4) 0.042(4) 0.087(6) 0.032(4) 0.001(4) -0.004(3)
C10 0.028(3) 0.041(4) 0.038(4) -0.001(3) 0.004(3) 0.002(3)
C63 0.058(5) 0.033(4) 0.141(9) 0.018(5) -0.067(6) -0.017(4)
C4 0.045(4) 0.047(4) 0.032(4) -0.015(3) 0.007(3) -0.019(3)
C65 0.076(5) 0.027(4) 0.044(4) -0.011(3) -0.005(4) -0.010(3)
C7 0.043(4) 0.031(3) 0.035(4) -0.003(3) 0.011(3) -0.006(3)
C59 0.041(4) 0.031(4) 0.080(6) 0.013(4) -0.024(4) -0.010(3)
C66 0.125(8) 0.033(4) 0.060(6) -0.011(4) -0.016(5) -0.036(5)
C62 0.056(5) 0.035(5) 0.174(11) 0.015(6) -0.053(6) -0.024(4)
C68 0.094(6) 0.044(5) 0.032(4) 0.001(3) -0.020(4) -0.030(4)
C29 0.029(3) 0.028(3) 0.041(4) 0.005(3) -0.012(3) -0.007(3)
C11 0.040(4) 0.021(3) 0.036(4) 0.004(3) -0.001(3) 0.001(2)
C34 0.044(4) 0.030(4) 0.046(4) -0.005(3) -0.013(3) 0.002(3)
C23 0.033(3) 0.025(3) 0.037(4) 0.005(3) 0.004(3) 0.000(2)
C16 0.039(4) 0.028(4) 0.063(5) -0.012(3) -0.006(3) -0.005(3)
C17 0.059(4) 0.025(3) 0.030(4) 0.002(3) 0.014(3) 0.004(3)
C58 0.036(4) 0.035(4) 0.052(4) 0.009(3) -0.009(3) -0.003(3)
C41 0.060(4) 0.018(3) 0.046(4) 0.005(3) -0.028(4) -0.010(3)
C28 0.051(4) 0.043(4) 0.042(4) -0.008(3) 0.021(3) -0.008(3)
C18 0.045(4) 0.051(4) 0.044(4) 0.004(3) 0.014(3) 0.012(3)
C53 0.043(4) 0.025(3) 0.040(4) 0.003(3) -0.012(3) -0.001(3)
C47 0.054(4) 0.037(4) 0.043(4) -0.007(3) -0.001(3) -0.007(3)
C24 0.051(4) 0.034(4) 0.039(4) -0.003(3) 0.012(3) -0.013(3)
C33 0.049(4) 0.040(4) 0.068(6) -0.009(4) -0.014(4) 0.008(3)
C35 0.040(4) 0.050(5) 0.058(5) 0.023(4) -0.008(3) 0.003(3)
C30 0.045(4) 0.038(4) 0.041(4) 0.004(3) -0.004(3) -0.008(3)
C25 0.055(5) 0.058(5) 0.083(6) -0.002(5) 0.024(5) -0.025(4)
C12 0.055(5) 0.056(5) 0.058(5) 0.022(4) 0.006(4) 0.011(4)
C46 0.092(6) 0.031(4) 0.051(5) 0.010(3) -0.030(4) -0.019(4)
C42 0.065(5) 0.027(4) 0.066(5) -0.006(3) -0.032(4) 0.009(3)
C31 0.056(5) 0.056(5) 0.041(4) 0.020(4) -0.019(4) -0.014(4)
C32 0.055(5) 0.033(4) 0.082(6) 0.016(4) -0.019(4) -0.005(3)
C52 0.046(4) 0.045(4) 0.061(5) -0.026(4) 0.004(4) -0.006(3)
C57 0.057(5) 0.054(5) 0.054(5) 0.026(4) -0.007(4) -0.010(4)
C22 0.085(6) 0.054(5) 0.045(5) -0.016(4) 0.032(4) -0.022(4)
C19 0.066(5) 0.056(5) 0.057(5) 0.000(4) 0.028(4) 0.020(4)
C15 0.041(4) 0.030(4) 0.097(7) -0.016(4) -0.017(4) 0.000(3)
C51 0.050(5) 0.075(6) 0.086(7) -0.038(5) 0.011(4) -0.018(4)
C36 0.052(5) 0.050(5) 0.071(6) 0.010(4) -0.005(4) 0.008(4)
C56 0.074(6) 0.037(5) 0.083(7) 0.028(4) -0.033(5) -0.004(4)
C44 0.137(10) 0.031(4) 0.066(6) -0.005(4) -0.070(7) 0.019(5)
C45 0.104(7) 0.045(5) 0.049(5) 0.016(4) -0.027(5) -0.021(5)
C54 0.085(6) 0.037(4) 0.064(5) -0.001(4) 0.012(4) 0.020(4)
C26 0.070(6) 0.057(5) 0.083(7) 0.008(5) 0.047(5) -0.007(4)
C20 0.079(6) 0.059(6) 0.084(7) 0.001(5) 0.049(5) 0.017(5)
C43 0.079(6) 0.046(5) 0.067(6) -0.008(4) -0.034(5) 0.018(4)
C61 0.044(4) 0.037(4) 0.122(8) 0.022(5) 0.001(5) -0.006(3)
C27 0.077(6) 0.046(5) 0.069(6) -0.007(4) 0.042(5) -0.007(4)
C37 0.076(7) 0.076(7) 0.089(8) 0.009(6) 0.008(6) 0.024(5)
C14 0.077(6) 0.036(4) 0.074(6) 0.001(4) -0.031(5) 0.015(4)
C55 0.084(6) 0.037(5) 0.083(7) 0.011(4) -0.001(5) 0.027(4)
C40 0.057(5) 0.072(6) 0.080(7) 0.025(5) -0.005(5) -0.010(4)
C50 0.068(6) 0.105(8) 0.086(7) -0.033(6) 0.018(5) -0.035(6)
C67 0.142(9) 0.063(6) 0.048(5) 0.008(4) -0.044(6) -0.048(6)
C48 0.091(7) 0.112(8) 0.076(7) -0.068(6) 0.038(6) -0.051(6)
C39 0.059(6) 0.125(10) 0.099(9) 0.043(8) 0.034(6) 0.013(6)
C38 0.102(9) 0.110(10) 0.085(8) 0.020(7) 0.032(7) 0.004(7)
C49 0.124(10) 0.155(12) 0.106(9) -0.088(9) 0.066(8) -0.070(9)
C21 0.130(9) 0.053(5) 0.051(5) -0.017(4) 0.031(6) -0.008(5)

loop_
_atom_type_symbol
_atom_type_description
_atom_type_scat_dispersion_real
_atom_type_scat_dispersion_imag
_atom_type_scat_source
C C 0.0033 0.0016 'International Tables Vol C Tables 4.2.6.8 and 6.1.1.4'
H H 0.0000 0.0000 'International Tables Vol C Tables 4.2.6.8 and 6.1.1.4'
P P 0.1023 0.0942 'International Tables Vol C Tables 4.2.6.8 and 6.1.1.4'
S S 0.1246 0.1234 'International Tables Vol C Tables 4.2.6.8 and 6.1.1.4'
Fe Fe 0.3463 0.8444 'International Tables Vol C Tables 4.2.6.8 and 6.1.1.4'
Cu Cu 0.3201 1.2651 'International Tables Vol C Tables 4.2.6.8 and 6.1.1.4'
Mo Mo -1.6832 0.6857 'International Tables Vol C Tables 4.2.6.8 and 6.1.1.4'
N N 0.0061 0.0033 'International Tables Vol C Tables 4.2.6.8 and 6.1.1.4'
O O 0.0106 0.0060 'International Tables Vol C Tables 4.2.6.8 and 6.1.1.4'

loop_
_geom_angle_atom_site_label_1
_geom_angle_atom_site_label_2
_geom_angle_atom_site_label_3
_geom_angle
_geom_angle_site_symmetry_1
_geom_angle_site_symmetry_3
_geom_angle_publ_flag
C14 C13 C12 119.4(8) . . ?
S4 Mo1 S3 107.68(6) . . ?
S4 Mo1 S2 109.95(6) . . ?
S3 Mo1 S2 109.37(6) . . ?
S4 Mo1 S1 111.33(6) . . ?
S3 Mo1 S1 110.72(6) . . ?
S2 Mo1 S1 107.79(6) . . ?
S4 Mo1 Cu2 54.10(4) . . ?
S3 Mo1 Cu2 53.90(4) . . ?
S2 Mo1 Cu2 119.83(4) . . ?
S1 Mo1 Cu2 132.37(5) . . ?
S4 Mo1 Cu1 127.72(5) . . ?
S3 Mo1 Cu1 124.57(5) . . ?
S2 Mo1 Cu1 53.81(4) . . ?
S1 Mo1 Cu1 53.99(4) . . ?
Cu2 Mo1 Cu1 173.42(3) . . ?
S2 Cu1 P1 106.97(6) . . ?
S2 Cu1 P2 113.38(6) . . ?
P1 Cu1 P2 110.86(6) . . ?
S2 Cu1 S1 101.37(6) . . ?
P1 Cu1 S1 115.20(6) . . ?
P2 Cu1 S1 108.84(6) . . ?
S2 Cu1 Mo1 50.70(4) . . ?
P1 Cu1 Mo1 125.37(5) . . ?
P2 Cu1 Mo1 123.72(5) . . ?
S1 Cu1 Mo1 50.68(4) . . ?
S2 Cu1 Fe1 135.33(5) . . ?
P1 Cu1 Fe1 56.17(4) . . ?
P2 Cu1 Fe1 55.45(4) . . ?
S1 Cu1 Fe1 123.30(5) . . ?
Mo1 Cu1 Fe1 173.93(3) . . ?
P3 Cu2 S3 108.28(7) . . ?
P3 Cu2 S4 112.49(6) . . ?
S3 Cu2 S4 100.93(6) . . ?
P3 Cu2 P4 112.16(7) . . ?
S3 Cu2 P4 111.99(6) . . ?
S4 Cu2 P4 110.47(7) . . ?
P3 Cu2 Mo1 127.51(6) . . ?
S3 Cu2 Mo1 50.69(4) . . ?
S4 Cu2 Mo1 50.51(4) . . ?
P4 Cu2 Mo1 120.30(5) . . ?
P3 Cu2 Fe2 56.21(5) . . ?
S3 Cu2 Fe2 126.77(5) . . ?
S4 Cu2 Fe2 132.30(5) . . ?
P4 Cu2 Fe2 55.97(4) . . ?
Mo1 Cu2 Fe2 175.33(3) . . ?
C2 Fe1 C1 41.4(2) . . ?
C2 Fe1 C7 114.3(3) . . ?
C1 Fe1 C7 145.4(3) . . ?
C2 Fe1 C10 136.0(3) . . ?
C1 Fe1 C10 109.6(3) . . ?
C7 Fe1 C10 69.6(3) . . ?
C2 Fe1 C6 110.2(2) . . ?
C1 Fe1 C6 114.2(2) . . ?
C7 Fe1 C6 41.3(2) . . ?
C10 Fe1 C6 42.0(2) . . ?
C2 Fe1 C3 41.0(2) . . ?
C1 Fe1 C3 69.2(2) . . ?
C7 Fe1 C3 109.5(3) . . ?
C10 Fe1 C3 176.5(3) . . ?
C6 Fe1 C3 135.1(3) . . ?
C2 Fe1 C5 68.7(3) . . ?
C1 Fe1 C5 41.2(2) . . ?
C7 Fe1 C5 172.5(3) . . ?
C10 Fe1 C5 113.5(3) . . ?
C6 Fe1 C5 145.4(2) . . ?
C3 Fe1 C5 67.9(3) . . ?
C2 Fe1 C8 144.0(3) . . ?
C1 Fe1 C8 173.6(3) . . ?
C7 Fe1 C8 40.4(3) . . ?
C10 Fe1 C8 68.5(3) . . ?
C6 Fe1 C8 68.8(2) . . ?
C3 Fe1 C8 113.1(3) . . ?
C5 Fe1 C8 133.3(3) . . ?
C2 Fe1 C4 68.6(3) . . ?
C1 Fe1 C4 69.3(2) . . ?
C7 Fe1 C4 133.0(3) . . ?
C10 Fe1 C4 143.0(3) . . ?
C6 Fe1 C4 173.6(3) . . ?
C3 Fe1 C4 40.0(3) . . ?
C5 Fe1 C4 40.6(3) . . ?
C8 Fe1 C4 108.3(3) . . ?
C2 Fe1 C9 175.0(3) . . ?
C1 Fe1 C9 133.9(3) . . ?
C7 Fe1 C9 68.8(3) . . ?
C10 Fe1 C9 40.4(3) . . ?
C6 Fe1 C9 69.3(2) . . ?
C3 Fe1 C9 142.8(3) . . ?
C5 Fe1 C9 108.7(3) . . ?
C8 Fe1 C9 40.9(3) . . ?
C4 Fe1 C9 112.5(3) . . ?
C2 Fe1 Cu1 64.93(17) . . ?
C1 Fe1 Cu1 56.58(16) . . ?
C7 Fe1 Cu1 93.04(18) . . ?
C10 Fe1 Cu1 71.17(18) . . ?
C6 Fe1 Cu1 57.82(15) . . ?
C3 Fe1 Cu1 105.67(19) . . ?
C5 Fe1 Cu1 94.45(17) . . ?
C8 Fe1 Cu1 126.56(19) . . ?
C4 Fe1 Cu1 124.97(18) . . ?
C9 Fe1 Cu1 111.6(2) . . ?
C60 Fe2 C59 41.1(3) . . ?
C60 Fe2 C63 67.8(4) . . ?
C59 Fe2 C63 40.6(3) . . ?
C60 Fe2 C67 174.5(3) . . ?
C59 Fe2 C67 134.1(4) . . ?
C63 Fe2 C67 110.3(5) . . ?
C60 Fe2 C66 144.6(3) . . ?
C59 Fe2 C66 173.5(3) . . ?
C63 Fe2 C66 134.1(4) . . ?
C67 Fe2 C66 40.4(4) . . ?
C60 Fe2 C62 66.6(4) . . ?
C59 Fe2 C62 68.0(4) . . ?
C63 Fe2 C62 40.5(3) . . ?
C67 Fe2 C62 115.6(5) . . ?
C66 Fe2 C62 110.1(4) . . ?
C60 Fe2 C61 40.2(3) . . ?
C59 Fe2 C61 68.3(3) . . ?
C63 Fe2 C61 67.2(4) . . ?
C67 Fe2 C61 144.6(4) . . ?
C66 Fe2 C61 114.4(4) . . ?
C62 Fe2 C61 38.7(4) . . ?
C60 Fe2 C65 114.9(3) . . ?
C59 Fe2 C65 146.2(3) . . ?
C63 Fe2 C65 172.0(3) . . ?
C67 Fe2 C65 67.8(4) . . ?
C66 Fe2 C65 39.7(3) . . ?
C62 Fe2 C65 132.5(3) . . ?
C61 Fe2 C65 109.6(3) . . ?
C60 Fe2 C64 109.9(3) . . ?
C59 Fe2 C64 114.9(3) . . ?
C63 Fe2 C64 146.6(3) . . ?
C67 Fe2 C64 68.6(3) . . ?
C66 Fe2 C64 67.9(3) . . ?
C62 Fe2 C64 171.5(3) . . ?
C61 Fe2 C64 133.7(3) . . ?
C65 Fe2 C64 40.8(3) . . ?
C60 Fe2 C68 134.7(3) . . ?
C59 Fe2 C68 110.1(3) . . ?
C63 Fe2 C68 116.0(4) . . ?
C67 Fe2 C68 40.9(3) . . ?
C66 Fe2 C68 67.9(3) . . ?
C62 Fe2 C68 147.2(4) . . ?
C61 Fe2 C68 173.6(3) . . ?
C65 Fe2 C68 68.1(3) . . ?
C64 Fe2 C68 40.7(3) . . ?
C60 Fe2 Cu2 66.5(2) . . ?
C59 Fe2 Cu2 56.62(18) . . ?
C63 Fe2 Cu2 93.3(2) . . ?
C67 Fe2 Cu2 108.8(2) . . ?
C66 Fe2 Cu2 125.9(3) . . ?
C62 Fe2 Cu2 123.9(3) . . ?
C61 Fe2 Cu2 106.6(3) . . ?
C65 Fe2 Cu2 94.60(19) . . ?
C64 Fe2 Cu2 58.32(18) . . ?
C68 Fe2 Cu2 68.2(2) . . ?
C6 P1 C11 102.5(3) . . ?
C6 P1 C17 101.9(3) . . ?
C11 P1 C17 101.9(3) . . ?
C6 P1 Cu1 115.0(2) . . ?
C11 P1 Cu1 116.8(2) . . ?
C17 P1 Cu1 116.5(2) . . ?
C1 P2 C23 103.1(3) . . ?
C1 P2 C29 106.0(3) . . ?
C23 P2 C29 100.4(3) . . ?
C1 P2 Cu1 112.4(2) . . ?
C23 P2 Cu1 117.1(2) . . ?
C29 P2 Cu1 116.2(2) . . ?
Mo1 S1 Cu1 75.33(5) . . ?
Mo1 S2 Cu1 75.49(5) . . ?
Mo1 S3 Cu2 75.41(5) . . ?
Mo1 S4 Cu2 75.39(5) . . ?
C64 P4 C53 100.7(3) . . ?
C64 P4 C47 103.3(3) . . ?
C53 P4 C47 102.1(3) . . ?
C64 P4 Cu2 113.6(2) . . ?
C53 P4 Cu2 119.0(2) . . ?
C47 P4 Cu2 115.9(2) . . ?
C59 P3 C41 102.0(3) . . ?
C59 P3 C35 102.8(4) . . ?
C41 P3 C35 103.5(3) . . ?
C59 P3 Cu2 112.2(2) . . ?
C41 P3 Cu2 118.7(3) . . ?
C35 P3 Cu2 115.6(2) . . ?
C5 C1 C2 106.6(5) . . ?
C5 C1 P2 131.1(5) . . ?
C2 C1 P2 122.3(4) . . ?
C5 C1 Fe1 70.0(3) . . ?
C2 C1 Fe1 69.3(3) . . ?
P2 C1 Fe1 122.8(3) . . ?
C68 C64 C65 106.9(6) . . ?
C68 C64 P4 122.8(5) . . ?
C65 C64 P4 130.0(5) . . ?
C68 C64 Fe2 69.7(5) . . ?
C65 C64 Fe2 69.4(4) . . ?
P4 C64 Fe2 121.8(4) . . ?
C4 C5 C1 108.7(6) . . ?
C4 C5 Fe1 70.0(4) . . ?
C1 C5 Fe1 68.8(3) . . ?
C7 C6 C10 106.3(5) . . ?
C7 C6 P1 129.8(5) . . ?
C10 C6 P1 123.8(4) . . ?
C7 C6 Fe1 68.9(3) . . ?
C10 C6 Fe1 68.7(3) . . ?
P1 C6 Fe1 124.2(3) . . ?
C3 C2 C1 108.0(6) . . ?
C3 C2 Fe1 70.1(4) . . ?
C1 C2 Fe1 69.3(3) . . ?
C4 C3 C2 108.8(6) . . ?
C4 C3 Fe1 70.4(4) . . ?
C2 C3 Fe1 68.9(3) . . ?
C10 C9 C8 107.9(6) . . ?
C10 C9 Fe1 69.1(4) . . ?
C8 C9 Fe1 69.3(4) . . ?
C7 C8 C9 108.9(6) . . ?
C7 C8 Fe1 69.3(4) . . ?
C9 C8 Fe1 69.9(4) . . ?
C61 C60 C59 108.3(8) . . ?
C61 C60 Fe2 70.4(6) . . ?
C59 C60 Fe2 69.6(5) . . ?
C9 C10 C6 108.2(6) . . ?
C9 C10 Fe1 70.5(4) . . ?
C6 C10 Fe1 69.2(3) . . ?
C59 C63 C62 107.7(8) . . ?
C59 C63 Fe2 69.7(5) . . ?
C62 C63 Fe2 70.0(5) . . ?
C3 C4 C5 107.8(6) . . ?
C3 C4 Fe1 69.6(4) . . ?
C5 C4 Fe1 69.3(4) . . ?
C66 C65 C64 108.6(7) . . ?
C66 C65 Fe2 70.0(6) . . ?
C64 C65 Fe2 69.8(4) . . ?
C8 C7 C6 108.7(6) . . ?
C8 C7 Fe1 70.4(4) . . ?
C6 C7 Fe1 69.8(4) . . ?
C63 C59 C60 106.1(7) . . ?
C63 C59 P3 130.1(6) . . ?
C60 C59 P3 123.7(6) . . ?
C63 C59 Fe2 69.7(5) . . ?
C60 C59 Fe2 69.3(5) . . ?
P3 C59 Fe2 123.3(4) . . ?
C65 C66 C67 109.2(7) . . ?
C65 C66 Fe2 70.3(5) . . ?
C67 C66 Fe2 69.7(6) . . ?
C61 C62 C63 109.3(8) . . ?
C61 C62 Fe2 70.7(5) . . ?
C63 C62 Fe2 69.5(5) . . ?
C64 C68 C67 107.8(7) . . ?
C64 C68 Fe2 69.6(4) . . ?
C67 C68 Fe2 69.1(6) . . ?
C30 C29 C34 120.1(6) . . ?
C30 C29 P2 121.1(5) . . ?
C34 C29 P2 118.5(5) . . ?
C16 C11 C12 118.2(6) . . ?
C16 C11 P1 120.3(5) . . ?
C12 C11 P1 121.4(5) . . ?
C29 C34 C33 120.0(7) . . ?
C28 C23 C24 119.5(6) . . ?
C28 C23 P2 122.7(5) . . ?
C24 C23 P2 117.6(5) . . ?
C11 C16 C15 121.7(7) . . ?
C18 C17 C22 119.1(6) . . ?
C18 C17 P1 122.9(5) . . ?
C22 C17 P1 118.1(6) . . ?
C57 C58 C53 119.6(7) . . ?
C42 C41 C46 119.3(7) . . ?
C42 C41 P3 122.5(6) . . ?
C46 C41 P3 118.1(5) . . ?
C23 C28 C27 119.8(7) . . ?
C19 C18 C17 122.6(8) . . ?
C54 C53 C58 118.9(6) . . ?
C54 C53 P4 121.4(6) . . ?
C58 C53 P4 119.7(5) . . ?
C52 C47 C48 118.1(7) . . ?
C52 C47 P4 118.4(5) . . ?
C48 C47 P4 123.5(6) . . ?
C23 C24 C25 120.9(7) . . ?
C32 C33 C34 119.9(7) . . ?
C36 C35 C40 116.7(8) . . ?
C36 C35 P3 118.2(6) . . ?
C40 C35 P3 125.1(7) . . ?
C29 C30 C31 119.5(7) . . ?
C26 C25 C24 118.2(7) . . ?
C11 C12 C13 120.4(7) . . ?
C41 C46 C45 118.2(8) . . ?
C43 C42 C41 122.2(9) . . ?
C32 C31 C30 120.5(7) . . ?
C31 C32 C33 120.1(7) . . ?
C51 C52 C47 121.6(7) . . ?
C56 C57 C58 119.8(8) . . ?
C17 C22 C21 119.4(8) . . ?
C20 C19 C18 118.0(8) . . ?
C14 C15 C16 120.0(8) . . ?
C52 C51 C50 120.7(8) . . ?
C35 C36 C37 120.5(9) . . ?
C55 C56 C57 120.7(7) . . ?
C43 C44 C45 121.3(8) . . ?
C44 C45 C46 120.2(10) . . ?
C55 C54 C53 119.6(8) . . ?
C27 C26 C25 120.7(7) . . ?
C19 C20 C21 123.1(8) . . ?
C42 C43 C44 118.8(9) . . ?
C62 C61 C60 108.6(7) . . ?
C62 C61 Fe2 70.6(6) . . ?
C60 C61 Fe2 69.4(5) . . ?
C26 C27 C28 120.7(7) . . ?
C38 C37 C36 120.6(11) . . ?
C15 C14 C13 120.3(7) . . ?
C56 C55 C54 121.4(8) . . ?
C39 C40 C35 122.2(10) . . ?
C49 C50 C51 117.8(9) . . ?
C66 C67 C68 107.4(7) . . ?
C66 C67 Fe2 69.9(6) . . ?
C68 C67 Fe2 70.1(5) . . ?
C49 C48 C47 120.1(8) . . ?
C38 C39 C40 119.7(10) . . ?
C37 C38 C39 120.2(11) . . ?
C48 C49 C50 121.5(9) . . ?
C20 C21 C22 117.7(8) . . ?
C71 N1 C70 118(3) . . ?
C71 N1 C69 103.3(15) . . ?
C70 N1 C69 135(3) . . ?
O2 C74 N2 104.2(15) . . ?
C73 N2 C74 132(2) . . ?
C73 N2 C72 122(2) . . ?
C74 N2 C72 105.5(16) . . ?
N1 C70 O1 108(4) . . ?
C75 N4 C77 41.9(12) . . ?
N4 C75 C76 119.0(18) . . ?
C78 C77 N4 101.5(19) . . ?

loop_
_geom_bond_atom_site_label_1
_geom_bond_atom_site_label_2
_geom_bond_distance
_geom_bond_site_symmetry_2
_geom_bond_publ_flag
C78 C77 1.30(3) . ?
C13 C14 1.378(12) . ?
C13 C12 1.409(10) . ?
Mo1 S4 2.1958(17) . ?
Mo1 S3 2.2013(16) . ?
Mo1 S2 2.2013(15) . ?
Mo1 S1 2.2021(16) . ?
Mo1 Cu2 2.7533(8) . ?
Mo1 Cu1 2.7538(8) . ?
Cu1 S2 2.2957(16) . ?
Cu1 P1 2.2958(16) . ?
Cu1 P2 2.2975(17) . ?
Cu1 S1 2.3027(16) . ?
Cu1 Fe1 4.0878(10) . ?
Cu2 P3 2.2859(18) . ?
Cu2 S3 2.2987(17) . ?
Cu2 S4 2.3047(16) . ?
Cu2 P4 2.3226(18) . ?
Cu2 Fe2 4.0708(12) . ?
Fe1 C2 2.027(6) . ?
Fe1 C1 2.028(6) . ?
Fe1 C7 2.032(6) . ?
Fe1 C10 2.036(6) . ?
Fe1 C6 2.044(6) . ?
Fe1 C3 2.044(6) . ?
Fe1 C5 2.045(6) . ?
Fe1 C8 2.046(7) . ?
Fe1 C4 2.054(7) . ?
Fe1 C9 2.054(7) . ?
Fe2 C60 2.035(10) . ?
Fe2 C59 2.039(8) . ?
Fe2 C63 2.039(9) . ?
Fe2 C67 2.043(11) . ?
Fe2 C66 2.046(10) . ?
Fe2 C62 2.046(10) . ?
Fe2 C61 2.048(9) . ?
Fe2 C65 2.049(8) . ?
Fe2 C64 2.054(7) . ?
Fe2 C68 2.056(8) . ?
P1 C6 1.797(6) . ?
P1 C11 1.822(6) . ?
P1 C17 1.836(6) . ?
P2 C1 1.805(6) . ?
P2 C23 1.822(6) . ?
P2 C29 1.847(6) . ?
P4 C64 1.806(6) . ?
P4 C53 1.813(6) . ?
P4 C47 1.837(7) . ?
P3 C59 1.803(7) . ?
P3 C41 1.823(7) . ?
P3 C35 1.832(8) . ?
C1 C5 1.433(8) . ?
C1 C2 1.433(8) . ?
C64 C68 1.428(10) . ?
C64 C65 1.431(9) . ?
C5 C4 1.423(9) . ?
C6 C7 1.436(8) . ?
C6 C10 1.463(9) . ?
C2 C3 1.425(9) . ?
C3 C4 1.402(10) . ?
C9 C10 1.413(9) . ?
C9 C8 1.431(10) . ?
C8 C7 1.407(10) . ?
C60 C61 1.402(11) . ?
C60 C59 1.429(10) . ?
C63 C59 1.413(11) . ?
C63 C62 1.414(11) . ?
C65 C66 1.389(11) . ?
C66 C67 1.411(12) . ?
C62 C61 1.356(14) . ?
C68 C67 1.430(10) . ?
C29 C30 1.385(9) . ?
C29 C34 1.388(9) . ?
C11 C16 1.372(9) . ?
C11 C12 1.383(10) . ?
C34 C33 1.397(9) . ?
C23 C28 1.379(9) . ?
C23 C24 1.379(9) . ?
C16 C15 1.385(10) . ?
C17 C18 1.375(9) . ?
C17 C22 1.383(10) . ?
C58 C57 1.399(9) . ?
C58 C53 1.399(10) . ?
C41 C42 1.387(10) . ?
C41 C46 1.406(11) . ?
C28 C27 1.394(9) . ?
C18 C19 1.364(9) . ?
C53 C54 1.397(10) . ?
C47 C52 1.377(9) . ?
C47 C48 1.387(10) . ?
C24 C25 1.402(9) . ?
C33 C32 1.383(11) . ?
C35 C36 1.374(11) . ?
C35 C40 1.395(11) . ?
C30 C31 1.400(10) . ?
C25 C26 1.396(12) . ?
C46 C45 1.411(10) . ?
C42 C43 1.369(11) . ?
C31 C32 1.376(11) . ?
C52 C51 1.363(10) . ?
C57 C56 1.372(12) . ?
C22 C21 1.411(11) . ?
C19 C20 1.341(12) . ?
C15 C14 1.359(12) . ?
C51 C50 1.385(12) . ?
C36 C37 1.399(12) . ?
C56 C55 1.347(12) . ?
C44 C43 1.373(14) . ?
C44 C45 1.381(14) . ?
C54 C55 1.381(11) . ?
C26 C27 1.355(11) . ?
C20 C21 1.394(13) . ?
C37 C38 1.346(14) . ?
C40 C39 1.363(14) . ?
C50 C49 1.379(13) . ?
C48 C49 1.374(13) . ?
C39 C38 1.357(16) . ?
N1 C71 1.37(2) . ?
N1 C70 1.33(4) . ?
N1 C69 1.48(2) . ?
C74 O2 1.215(18) . ?
C74 N2 1.389(18) . ?
N2 C73 1.24(3) . ?
N2 C72 1.47(2) . ?
C70 O1 1.39(4) . ?
N4 C75 1.33(3) . ?
N4 C77 1.74(3) . ?
C75 C76 1.94(3) . ?
